data_7710725
loop_
_publ_author_name
'Bauer, Josh'
'Benz, Maximilian'
'Klap\"otke, Thomas M'
'Stierstorfer, J\"org'

_publ_section_title
;
 Chemistry of 2,5-diaminotetrazole.
;
_journal_name_full 'Dalton transactions (Cambridge, England : 2003)'
_journal_paper_doi 10.1039/d2dt01480g
_journal_year 2022
_chemical_formula_moiety 'C H5 N6, N O3'
_chemical_formula_sum 'C H5 N7 O3'
_chemical_formula_weight 163.12
_chemical_name_common '2,5-diaminotetrazolium nitrate'
_chemical_name_systematic
;
2,5-diaminotetrazolium nitrate
;
_space_group_IT_number 14
_space_group_name_Hall '-P 2yn'
_space_group_name_H-M_alt 'P 1 21/n 1'
_symmetry_cell_setting monoclinic
_symmetry_Int_Tables_number 14
_symmetry_space_group_name_Hall '-P 2yn'
_symmetry_space_group_name_H-M 'P 1 21/n 1'
_atom_sites_solution_hydrogens difmap
_audit_creation_date
;
'Thu Nov 10 09:16:13 2016'
;
_audit_creation_method SHELXL-2013
_audit_update_record
;
2022-05-11 deposited with the CCDC.	2022-07-21 downloaded from the CCDC.
;
_cell_angle_alpha 90
_cell_angle_beta 113.414(11)
_cell_angle_gamma 90
_cell_formula_units_Z 8
_cell_length_a 10.8782(10)
_cell_length_b 10.6236(8)
_cell_length_c 11.5460(11)
_cell_measurement_reflns_used 2792
_cell_measurement_temperature 173(2)
_cell_measurement_theta_max 31.8530
_cell_measurement_theta_min 4.4120
_cell_volume 1224.4(2)
_computing_cell_refinement
;
CrysAlisPro, Agilent Technologies,
Version 1.171.37.33 (release 27-03-2014 CrysAlis171 .NET)
(compiled Mar 27 2014,17:12:48)
;
_computing_data_collection
;
CrysAlisPro, Agilent Technologies,
Version 1.171.37.33 (release 27-03-2014 CrysAlis171 .NET)
(compiled Mar 27 2014,17:12:48)
;
_computing_data_reduction
;
CrysAlisPro, Agilent Technologies,
Version 1.171.37.33 (release 27-03-2014 CrysAlis171 .NET)
(compiled Mar 27 2014,17:12:48)
;
_computing_structure_refinement 'SHELXL-2013 (Sheldrick, 2013)'
_diffrn_ambient_temperature 173(2)
_diffrn_detector 'CCD plate'
_diffrn_detector_area_resol_mean 15.9809
_diffrn_detector_type Sapphire3
_diffrn_measured_fraction_theta_full 0.995
_diffrn_measured_fraction_theta_max 0.996
_diffrn_measurement_details
;
#__ type_ start__ end____ width___ exp.time_
  1 omega  -15.00   41.00   1.0000   20.0000
omega____ theta____ kappa____ phi______ frames
    -      -28.6994   57.0000   60.0000 56

#__ type_ start__ end____ width___ exp.time_
  2 omega -109.00  -83.00   1.0000   20.0000
omega____ theta____ kappa____ phi______ frames
    -      -28.6994 -179.0000 -120.0000 26

#__ type_ start__ end____ width___ exp.time_
  3 omega   -8.00   41.00   1.0000   20.0000
omega____ theta____ kappa____ phi______ frames
    -      -28.6994   57.0000  -90.0000 49

#__ type_ start__ end____ width___ exp.time_
  4 omega  -99.00   -5.00   1.0000   20.0000
omega____ theta____ kappa____ phi______ frames
    -      -28.6994  -57.0000  120.0000 94

#__ type_ start__ end____ width___ exp.time_
  5 omega  -44.00   33.00   1.0000   20.0000
omega____ theta____ kappa____ phi______ frames
    -       29.7932  -38.0000  -30.0000 77

#__ type_ start__ end____ width___ exp.time_
  6 omega   12.00   48.00   1.0000   20.0000
omega____ theta____ kappa____ phi______ frames
    -       29.7932   57.0000    0.0000 36

#__ type_ start__ end____ width___ exp.time_
  7 omega   17.00   73.00   1.0000   20.0000
omega____ theta____ kappa____ phi______ frames
    -       29.7932  -99.0000   90.0000 56

#__ type_ start__ end____ width___ exp.time_
  8 omega  -22.00   72.00   1.0000   20.0000
omega____ theta____ kappa____ phi______ frames
    -       29.7932  -99.0000 -120.0000 94

;
_diffrn_measurement_device 'four-circle diffractometer'
_diffrn_measurement_device_type 'Xcalibur, Sapphire3'
_diffrn_measurement_method '\w scans'
_diffrn_orient_matrix_UB_11 0.0521779000
_diffrn_orient_matrix_UB_12 -0.0338193000
_diffrn_orient_matrix_UB_13 -0.0082473000
_diffrn_orient_matrix_UB_21 -0.0424985000
_diffrn_orient_matrix_UB_22 -0.0110000000
_diffrn_orient_matrix_UB_23 -0.0640488000
_diffrn_orient_matrix_UB_31 0.0229740000
_diffrn_orient_matrix_UB_32 0.0565190000
_diffrn_orient_matrix_UB_33 -0.0174370000
_diffrn_radiation_monochromator graphite
_diffrn_radiation_probe x-ray
_diffrn_radiation_type MoK\a
_diffrn_radiation_wavelength 0.71073
_diffrn_reflns_av_R_equivalents 0.0251
_diffrn_reflns_av_sigmaI/netI 0.0425
_diffrn_reflns_av_unetI/netI 0.0197
_diffrn_reflns_Laue_measured_fraction_full 0.995
_diffrn_reflns_Laue_measured_fraction_max 0.996
_diffrn_reflns_limit_h_max 13
_diffrn_reflns_limit_h_min -13
_diffrn_reflns_limit_k_max 13
_diffrn_reflns_limit_k_min -13
_diffrn_reflns_limit_l_max 13
_diffrn_reflns_limit_l_min -14
_diffrn_reflns_number 9899
_diffrn_reflns_point_group_measured_fraction_full 0.995
_diffrn_reflns_point_group_measured_fraction_max 0.996
_diffrn_reflns_theta_full 25.242
_diffrn_reflns_theta_max 26.497
_diffrn_reflns_theta_min 4.220
_diffrn_source 'Enhance (Mo) X-ray Source'
_exptl_absorpt_coefficient_mu 0.163
_exptl_absorpt_correction_T_max 1.00000
_exptl_absorpt_correction_T_min 0.69844
_exptl_absorpt_correction_type multi-scan
_exptl_absorpt_process_details
;
CrysAlisPro, Agilent Technologies,
Version 1.171.37.33 (release 27-03-2014 CrysAlis171 .NET)
(compiled Mar 27 2014,17:12:48)
Empirical absorption correction using spherical harmonics,
 implemented in SCALE3 ABSPACK scaling algorithm.
;
_exptl_crystal_colour colorless
_exptl_crystal_density_diffrn 1.770
_exptl_crystal_description block
_exptl_crystal_F_000 672
_exptl_crystal_size_max 0.350
_exptl_crystal_size_mid 0.200
_exptl_crystal_size_min 0.100
_refine_diff_density_max 0.558
_refine_diff_density_min -0.285
_refine_diff_density_rms 0.056
_refine_ls_extinction_method none
_refine_ls_goodness_of_fit_ref 1.032
_refine_ls_hydrogen_treatment refall
_refine_ls_matrix_type full
_refine_ls_number_parameters 239
_refine_ls_number_reflns 2534
_refine_ls_number_restraints 0
_refine_ls_restrained_S_all 1.032
_refine_ls_R_factor_all 0.0517
_refine_ls_R_factor_gt 0.0398
_refine_ls_shift/su_max 0.001
_refine_ls_shift/su_mean 0.000
_refine_ls_structure_factor_coef Fsqd
_refine_ls_weighting_details 'w=1/[\s^2^(Fo^2^)+(0.0665P)^2^+0.2597P] where P=(Fo^2^+2Fc^2^)/3'
_refine_ls_weighting_scheme calc
_refine_ls_wR_factor_gt 0.1042
_refine_ls_wR_factor_ref 0.1157
_reflns_Friedel_coverage 0.000
_reflns_number_gt 1986
_reflns_number_total 2534
_reflns_threshold_expression 'I > 2\s(I)'
_cod_data_source_file d2dt01480g2.cif
_cod_data_source_block lx539
_cod_database_code 7710725
_shelx_space_group_comment
;
The symmetry employed for this shelxl refinement is uniquely defined
by the following loop, which should always be used as a source of
symmetry information in preference to the above space-group names.
They are only intended as comments.
;
_shelx_estimated_absorpt_t_min 0.945
_shelx_estimated_absorpt_t_max 0.984
_shelxl_version_number 2013-4

loop_
_space_group_symop_operation_xyz
'x, y, z'
'-x+1/2, y+1/2, -z+1/2'
'-x, -y, -z'
'x-1/2, -y-1/2, z-1/2'

loop_
_atom_site_label
_atom_site_type_symbol
_atom_site_fract_x
_atom_site_fract_y
_atom_site_fract_z
_atom_site_U_iso_or_equiv
_atom_site_adp_type
_atom_site_occupancy
_atom_site_site_symmetry_order
_atom_site_calc_flag
_atom_site_refinement_flags_posn
_atom_site_refinement_flags_adp
_atom_site_refinement_flags_occupancy
_atom_site_disorder_assembly
_atom_site_disorder_group
N1 N 0.77244(13) 0.34334(12) 0.46952(12) 0.0223(3) Uani 1 1 d . . . . .
C1 C 0.69506(15) 0.30726(14) 0.52963(14) 0.0205(3) Uani 1 1 d . . . . .
N4 N 0.69296(13) 0.18104(12) 0.53374(12) 0.0229(3) Uani 1 1 d . . . . .
N3 N 0.76909(13) 0.13243(12) 0.47610(12) 0.0237(3) Uani 1 1 d . . . . .
N6 N 0.90270(15) 0.22725(15) 0.38733(15) 0.0329(4) Uani 1 1 d . . . . .
N5 N 0.62720(15) 0.38487(14) 0.57275(14) 0.0295(3) Uani 1 1 d . . . . .
N2 N 0.81092(13) 0.23251(11) 0.44049(12) 0.0212(3) Uani 1 1 d . . . . .
N7 N 0.27412(13) 0.34755(11) 0.45430(12) 0.0221(3) Uani 1 1 d . . . . .
N8 N 0.30086(13) 0.23708(11) 0.41372(12) 0.0206(3) Uani 1 1 d . . . . .
N9 N 0.26373(13) 0.13645(12) 0.45289(13) 0.0243(3) Uani 1 1 d . . . . .
N10 N 0.20627(13) 0.18371(12) 0.52807(13) 0.0233(3) Uani 1 1 d . . . . .
N12 N 0.35373(15) 0.23312(14) 0.32397(14) 0.0291(3) Uani 1 1 d . . . . .
N11 N 0.16639(16) 0.38641(14) 0.59317(15) 0.0318(4) Uani 1 1 d . . . . .
C2 C 0.21258(15) 0.31026(14) 0.52879(14) 0.0217(3) Uani 1 1 d . . . . .
O1 O 0.53813(12) 0.28738(11) 0.21098(11) 0.0305(3) Uani 1 1 d . . . . .
O2 O 0.48901(13) 0.46377(11) 0.27585(11) 0.0328(3) Uani 1 1 d . . . . .
O3 O 0.60210(14) 0.46374(11) 0.15909(13) 0.0405(4) Uani 1 1 d . . . . .
N14 N 0.54209(13) 0.40449(12) 0.21550(12) 0.0227(3) Uani 1 1 d . . . . .
O4 O -0.04038(13) 0.46330(11) 0.26823(12) 0.0357(3) Uani 1 1 d . . . . .
O5 O 0.07517(13) 0.46963(11) 0.15296(12) 0.0358(3) Uani 1 1 d . . . . .
O6 O 0.01272(11) 0.29033(10) 0.20098(11) 0.0286(3) Uani 1 1 d . . . . .
N13 N 0.01557(13) 0.40745(12) 0.20808(12) 0.0230(3) Uani 1 1 d . . . . .
H11B H 0.123(2) 0.3528(19) 0.633(2) 0.039(5) Uiso 1 1 d . . . . .
H11A H 0.1708(19) 0.4690(19) 0.5835(18) 0.033(5) Uiso 1 1 d . . . . .
H5B H 0.593(2) 0.3538(19) 0.6218(19) 0.040(6) Uiso 1 1 d . . . . .
H5A H 0.642(2) 0.465(2) 0.5709(19) 0.041(6) Uiso 1 1 d . . . . .
H12B H 0.4049(17) 0.2966(17) 0.3299(16) 0.019(4) Uiso 1 1 d . . . . .
H6B H 0.8926(19) 0.2942(19) 0.337(2) 0.035(5) Uiso 1 1 d . . . . .
H4 H 0.653(2) 0.1257(19) 0.568(2) 0.040(5) Uiso 1 1 d . . . . .
H6A H 0.8989(19) 0.150(2) 0.3449(19) 0.035(5) Uiso 1 1 d . . . . .
H12A H 0.392(2) 0.153(2) 0.3236(18) 0.037(5) Uiso 1 1 d . . . . .
H10 H 0.172(2) 0.129(2) 0.574(2) 0.049(6) Uiso 1 1 d . . . . .

loop_
_atom_site_aniso_label
_atom_site_aniso_U_11
_atom_site_aniso_U_22
_atom_site_aniso_U_33
_atom_site_aniso_U_23
_atom_site_aniso_U_13
_atom_site_aniso_U_12
N1 0.0260(7) 0.0188(6) 0.0268(7) -0.0003(5) 0.0155(6) 0.0006(5)
C1 0.0223(7) 0.0187(8) 0.0214(7) 0.0026(5) 0.0098(6) 0.0005(5)
N4 0.0277(7) 0.0191(7) 0.0284(7) 0.0012(5) 0.0180(6) -0.0009(5)
N3 0.0279(7) 0.0211(7) 0.0285(7) -0.0008(5) 0.0180(6) -0.0009(5)
N6 0.0392(9) 0.0282(8) 0.0474(9) -0.0012(7) 0.0341(8) -0.0014(6)
N5 0.0430(9) 0.0203(8) 0.0392(8) 0.0030(6) 0.0312(7) 0.0030(6)
N2 0.0247(7) 0.0173(6) 0.0266(7) -0.0007(5) 0.0156(6) -0.0014(5)
N7 0.0264(7) 0.0189(7) 0.0257(7) -0.0017(5) 0.0156(6) -0.0002(5)
N8 0.0214(6) 0.0193(6) 0.0251(7) 0.0003(5) 0.0134(5) -0.0002(5)
N9 0.0268(7) 0.0202(7) 0.0325(7) 0.0011(5) 0.0189(6) -0.0004(5)
N10 0.0265(7) 0.0197(7) 0.0307(7) 0.0021(5) 0.0187(6) 0.0007(5)
N12 0.0360(8) 0.0280(8) 0.0345(8) -0.0014(6) 0.0257(7) -0.0018(6)
N11 0.0476(9) 0.0203(8) 0.0441(9) -0.0029(6) 0.0357(8) -0.0030(6)
C2 0.0232(8) 0.0194(8) 0.0243(8) 0.0006(6) 0.0113(6) -0.0020(6)
O1 0.0434(7) 0.0190(6) 0.0405(7) -0.0009(5) 0.0286(6) -0.0010(5)
O2 0.0443(7) 0.0281(7) 0.0388(7) -0.0024(5) 0.0302(6) 0.0051(5)
O3 0.0657(9) 0.0229(6) 0.0577(8) -0.0049(5) 0.0509(7) -0.0088(6)
N14 0.0279(7) 0.0210(7) 0.0242(7) -0.0004(5) 0.0156(6) -0.0009(5)
O4 0.0499(8) 0.0275(7) 0.0466(7) -0.0015(5) 0.0370(7) 0.0061(5)
O5 0.0537(8) 0.0229(6) 0.0505(8) -0.0005(5) 0.0414(7) -0.0042(5)
O6 0.0367(7) 0.0187(6) 0.0388(7) -0.0014(5) 0.0240(6) -0.0009(5)
N13 0.0263(7) 0.0209(7) 0.0267(7) -0.0006(5) 0.0158(6) -0.0001(5)

loop_
_atom_type_symbol
_atom_type_description
_atom_type_scat_dispersion_real
_atom_type_scat_dispersion_imag
_atom_type_scat_source
C C 0.0033 0.0016 'International Tables Vol C Tables 4.2.6.8 and 6.1.1.4'
N N 0.0061 0.0033 'International Tables Vol C Tables 4.2.6.8 and 6.1.1.4'
O O 0.0106 0.0060 'International Tables Vol C Tables 4.2.6.8 and 6.1.1.4'
H H 0.0000 0.0000 'International Tables Vol C Tables 4.2.6.8 and 6.1.1.4'

loop_
_geom_angle_atom_site_label_1
_geom_angle_atom_site_label_2
_geom_angle_atom_site_label_3
_geom_angle
_geom_angle_site_symmetry_1
_geom_angle_site_symmetry_3
_geom_angle_publ_flag
N2 N1 C1 101.62(11) . . ?
N5 C1 N4 125.94(14) . . ?
N5 C1 N1 124.93(14) . . ?
N4 C1 N1 109.06(13) . . ?
C1 N4 N3 109.96(12) . . ?
C1 N4 H4 132.6(13) . . ?
N3 N4 H4 117.5(13) . . ?
N2 N3 N4 101.83(11) . . ?
N2 N6 H6B 109.7(12) . . ?
N2 N6 H6A 112.2(12) . . ?
H6B N6 H6A 112.4(17) . . ?
C1 N5 H5B 117.4(14) . . ?
C1 N5 H5A 117.9(14) . . ?
H5B N5 H5A 122(2) . . ?
N3 N2 N1 117.53(13) . . ?
N3 N2 N6 121.64(12) . . ?
N1 N2 N6 120.46(12) . . ?
N8 N7 C2 101.46(11) . . ?
N9 N8 N7 117.61(12) . . ?
N9 N8 N12 121.64(12) . . ?
N7 N8 N12 120.43(12) . . ?
N8 N9 N10 101.94(12) . . ?
C2 N10 N9 109.85(12) . . ?
C2 N10 H10 129.1(13) . . ?
N9 N10 H10 121.0(13) . . ?
N8 N12 H12B 111.6(11) . . ?
N8 N12 H12A 110.5(12) . . ?
H12B N12 H12A 115.4(16) . . ?
C2 N11 H11B 117.3(14) . . ?
C2 N11 H11A 118.8(13) . . ?
H11B N11 H11A 123.2(19) . . ?
N11 C2 N7 125.16(14) . . ?
N11 C2 N10 125.69(14) . . ?
N7 C2 N10 109.15(13) . . ?
O2 N14 O1 121.01(12) . . ?
O2 N14 O3 119.35(13) . . ?
O1 N14 O3 119.63(12) . . ?
O4 N13 O6 120.60(12) . . ?
O4 N13 O5 119.79(13) . . ?
O6 N13 O5 119.61(12) . . ?

loop_
_geom_bond_atom_site_label_1
_geom_bond_atom_site_label_2
_geom_bond_distance
_geom_bond_site_symmetry_2
_geom_bond_publ_flag
N1 N2 1.3362(17) . ?
N1 C1 1.3422(19) . ?
C1 N5 1.328(2) . ?
C1 N4 1.342(2) . ?
N4 N3 1.3541(17) . ?
N4 H4 0.91(2) . ?
N3 N2 1.2866(17) . ?
N6 N2 1.3652(18) . ?
N6 H6B 0.90(2) . ?
N6 H6A 0.95(2) . ?
N5 H5B 0.86(2) . ?
N5 H5A 0.87(2) . ?
N7 N8 1.3379(17) . ?
N7 C2 1.3425(19) . ?
N8 N9 1.2867(17) . ?
N8 N12 1.3711(18) . ?
N9 N10 1.3519(18) . ?
N10 C2 1.346(2) . ?
N10 H10 0.96(2) . ?
N12 H12B 0.859(18) . ?
N12 H12A 0.95(2) . ?
N11 C2 1.325(2) . ?
N11 H11B 0.86(2) . ?
N11 H11A 0.89(2) . ?
O1 N14 1.2452(17) . ?
O2 N14 1.2392(16) . ?
O3 N14 1.2587(16) . ?
O4 N13 1.2412(16) . ?
O5 N13 1.2608(16) . ?
O6 N13 1.2465(17) . ?

loop_
_geom_contact_atom_site_label_1
_geom_contact_atom_site_label_2
_geom_contact_distance
_geom_contact_site_symmetry_1
_geom_contact_site_symmetry_2
_geom_contact_publ_flag
? ? ? ? ? ?

loop_
_geom_hbond_atom_site_label_D
_geom_hbond_atom_site_label_H
_geom_hbond_atom_site_label_A
_geom_hbond_distance_DH
_geom_hbond_distance_HA
_geom_hbond_distance_DA
_geom_hbond_angle_DHA
_geom_hbond_site_symmetry_A
N11 H11B O1 0.86(2) 2.13(2) 2.9520(19) 160.3(19) 4_566
N11 H11A N1 0.89(2) 2.24(2) 3.097(2) 161.2(17) 3_666
N5 H5B O6 0.86(2) 2.14(2) 2.9450(19) 156.2(19) 4_666
N5 H5A N7 0.87(2) 2.26(2) 3.098(2) 162.6(19) 3_666
N12 H12B O1 0.859(18) 2.362(17) 2.8528(18) 116.7(14) .
N12 H12B O2 0.859(18) 2.199(18) 3.021(2) 160.1(16) .
N12 H12B N14 0.859(18) 2.618(18) 3.3349(19) 141.6(14) .
N6 H6B O4 0.90(2) 2.20(2) 3.040(2) 155.2(18) 1_655
N6 H6B O6 0.90(2) 2.41(2) 2.9252(18) 116.8(15) 1_655
N6 H6B N13 0.90(2) 2.65(2) 3.3875(19) 139.9(16) 1_655
N4 H4 O5 0.91(2) 1.83(2) 2.7388(17) 172.4(19) 4_666
N4 H4 N13 0.91(2) 2.62(2) 3.4273(18) 147.5(16) 4_666
N6 H6A O3 0.95(2) 1.98(2) 2.847(2) 151.2(17) 2_645
N12 H12A O5 0.95(2) 1.98(2) 2.8881(19) 159.4(17) 2_545
N10 H10 O3 0.96(2) 1.76(2) 2.7183(17) 177(2) 4_566
N10 H10 N14 0.96(2) 2.57(2) 3.4383(17) 150.5(17) 4_566

loop_
_geom_torsion_atom_site_label_1
_geom_torsion_atom_site_label_2
_geom_torsion_atom_site_label_3
_geom_torsion_atom_site_label_4
_geom_torsion
_geom_torsion_site_symmetry_1
_geom_torsion_site_symmetry_2
_geom_torsion_site_symmetry_3
_geom_torsion_site_symmetry_4
_geom_torsion_publ_flag
N2 N1 C1 N5 -176.76(15) . . . . ?
N2 N1 C1 N4 0.52(16) . . . . ?
N5 C1 N4 N3 177.19(15) . . . . ?
N1 C1 N4 N3 -0.06(18) . . . . ?
C1 N4 N3 N2 -0.45(16) . . . . ?
N4 N3 N2 N1 0.86(17) . . . . ?
N4 N3 N2 N6 173.84(14) . . . . ?
C1 N1 N2 N3 -0.90(17) . . . . ?
C1 N1 N2 N6 -173.97(14) . . . . ?
C2 N7 N8 N9 0.19(17) . . . . ?
C2 N7 N8 N12 173.83(13) . . . . ?
N7 N8 N9 N10 -0.19(17) . . . . ?
N12 N8 N9 N10 -173.76(13) . . . . ?
N8 N9 N10 C2 0.11(16) . . . . ?
N8 N7 C2 N11 179.51(15) . . . . ?
N8 N7 C2 N10 -0.10(16) . . . . ?
N9 N10 C2 N11 -179.61(15) . . . . ?
N9 N10 C2 N7 -0.01(18) . . . . ?
